data_1573425
loop_
_publ_author_name
'Shi, Bojun'
'Jia, Hao'
'Chen, Lingfang'
'Zhang, Shuchun'
'Zhang, Yu'
'Yin, Baipeng'
'Bai, Shuming'
'Zhang, Chuang'

_publ_section_title
;
 Dynamic Magnetic Control of Lanthanide Metal--Organic Framework Crystals
 and Their Polarized Emissions
;
_journal_issue 6
_journal_name_full Chemistry
_journal_page_first 1415
_journal_page_last 1426
_journal_paper_doi 10.3390/chemistry6060084
_journal_volume 6
_journal_year 2024
_chemical_formula_moiety 'C21 H9 Eu N3 O12'
_chemical_formula_sum 'C21 H9 Eu N3 O12'
_chemical_formula_weight 647.27
_space_group_crystal_system orthorhombic
_space_group_IT_number 60
_space_group_name_Hall '-P 2n 2ab'
_space_group_name_H-M_alt 'P b c n'
_atom_sites_solution_hydrogens geom
_audit_creation_date 2024-11-01
_audit_creation_method
;
Olex2 1.5
(compiled 2024.02.16 svn.r378c4104 for OlexSys, GUI svn.r6928)
;
_cell_angle_alpha 90
_cell_angle_beta 90
_cell_angle_gamma 90
_cell_formula_units_Z 4
_cell_length_a 16.9059(6)
_cell_length_b 10.6492(4)
_cell_length_c 18.4816(9)
_cell_measurement_reflns_used 7300
_cell_measurement_temperature 170.00(10)
_cell_measurement_theta_max 30.6530
_cell_measurement_theta_min 2.3920
_cell_volume 3327.3(2)
_computing_cell_refinement 'CrysAlisPro 1.171.39.45i (Rigaku OD, 2018)'
_computing_data_collection 'CrysAlisPro 1.171.39.45i (Rigaku OD, 2018)'
_computing_data_reduction 'CrysAlisPro 1.171.39.45i (Rigaku OD, 2018)'
_computing_molecular_graphics 'Olex2 1.5 (Dolomanov et al., 2009)'
_computing_publication_material 'Olex2 1.5 (Dolomanov et al., 2009)'
_computing_structure_refinement 'SHELXL 2018/3 (Sheldrick, 2015)'
_computing_structure_solution 'SHELXT 2018/2 (Sheldrick, 2018)'
_diffrn_ambient_temperature 170.15
_diffrn_measured_fraction_theta_full 0.999
_diffrn_measured_fraction_theta_max 0.999
_diffrn_measurement_details
;
List of Runs (angles in degrees, time in seconds):

  # Type    Start    End  Width  t~exp~   \w     \q     \k     \f   Frames
--------------------------------------------------------------------------
  1  \w    -82.00  39.00   0.50    2.76    --  -11.20  45.00 120.00  242
  2  \w     29.00  74.00   0.50    2.76    --  -11.20  45.00 -18.66   90
;
_diffrn_measurement_device 'four-circle diffractometer'
_diffrn_measurement_device_type 'XtaLAB AFC10 (RCD3): fixed-chi single'
_diffrn_measurement_method '\w scans'
_diffrn_radiation_type MoK\a
_diffrn_radiation_wavelength 0.71073
_diffrn_reflns_av_R_equivalents 0.0290
_diffrn_reflns_av_unetI/netI 0.0281
_diffrn_reflns_Laue_measured_fraction_full 0.999
_diffrn_reflns_Laue_measured_fraction_max 0.999
_diffrn_reflns_limit_h_max 17
_diffrn_reflns_limit_h_min -20
_diffrn_reflns_limit_k_max 8
_diffrn_reflns_limit_k_min -12
_diffrn_reflns_limit_l_max 12
_diffrn_reflns_limit_l_min -21
_diffrn_reflns_number 11952
_diffrn_reflns_point_group_measured_fraction_full 0.999
_diffrn_reflns_point_group_measured_fraction_max 0.999
_diffrn_reflns_theta_full 24.997
_diffrn_reflns_theta_max 24.997
_diffrn_reflns_theta_min 2.204
_exptl_absorpt_coefficient_mu 1.935
_exptl_absorpt_correction_T_max 1.00000
_exptl_absorpt_correction_T_min 0.46425
_exptl_absorpt_correction_type multi-scan
_exptl_absorpt_process_details
;
CrysAlisPro 1.171.39.45i (Rigaku Oxford Diffraction, 2018)
Empirical absorption correction using spherical harmonics,
 implemented in SCALE3 ABSPACK scaling algorithm.
;
_exptl_crystal_colour colourless
_exptl_crystal_colour_primary colourless
_exptl_crystal_density_diffrn 1.292
_exptl_crystal_description block
_exptl_crystal_F_000 1260
_exptl_crystal_size_max 0.4
_exptl_crystal_size_mid 0.3
_exptl_crystal_size_min 0.2
_refine_diff_density_max 0.521
_refine_diff_density_min -1.485
_refine_diff_density_rms 0.077
_refine_ls_extinction_method none
_refine_ls_goodness_of_fit_ref 1.095
_refine_ls_hydrogen_treatment constr
_refine_ls_matrix_type full
_refine_ls_number_parameters 169
_refine_ls_number_reflns 2932
_refine_ls_number_restraints 0
_refine_ls_restrained_S_all 1.095
_refine_ls_R_factor_all 0.0352
_refine_ls_R_factor_gt 0.0309
_refine_ls_shift/su_max 0.001
_refine_ls_shift/su_mean 0.000
_refine_ls_structure_factor_coef Fsqd
_refine_ls_weighting_details 'w=1/[\s^2^(Fo^2^)+(0.0224P)^2^+8.0880P] where P=(Fo^2^+2Fc^2^)/3'
_refine_ls_weighting_scheme calc
_refine_ls_wR_factor_gt 0.0740
_refine_ls_wR_factor_ref 0.0759
_reflns_Friedel_coverage 0.000
_reflns_number_gt 2555
_reflns_number_total 2932
_reflns_threshold_expression 'I > 2\s(I)'
_cod_data_source_file mx15408_sq.cif
_cod_data_source_block mx15408_sq
_cod_database_code 1573425
_shelx_shelxl_version_number 2018/3
_shelx_space_group_comment
;
The symmetry employed for this shelxl refinement is uniquely defined
by the following loop, which should always be used as a source of
symmetry information in preference to the above space-group names.
They are only intended as comments.
;
_olex2_refinement_description
;
1. Fixed Uiso
 At 1.2 times of:
  All C(H) groups
2.a Aromatic/amide H refined with riding coordinates:
 C1(H1), C2(H2), C7(H7), C8(H8), C9(H9)
;
_platon_squeeze_void_probe_radius 1.20
_olex2_submission_special_instructions 'No special instructions were received'
_oxdiff_exptl_absorpt_empirical_details
;
Empirical correction (ABSPACK) includes:
- Absorption correction using spherical harmonics
- Frame scaling
;

loop_
_space_group_symop_operation_xyz
'x, y, z'
'-x+1/2, -y+1/2, z+1/2'
'-x, y, -z+1/2'
'x+1/2, -y+1/2, -z'
'-x, -y, -z'
'x-1/2, y-1/2, -z-1/2'
'x, -y, z-1/2'
'-x-1/2, y-1/2, z'

loop_
_atom_site_label
_atom_site_type_symbol
_atom_site_fract_x
_atom_site_fract_y
_atom_site_fract_z
_atom_site_U_iso_or_equiv
_atom_site_adp_type
_atom_site_occupancy
_atom_site_site_symmetry_order
_atom_site_calc_flag
_atom_site_refinement_flags_posn
_atom_site_refinement_flags_adp
_atom_site_refinement_flags_occupancy
_atom_site_disorder_assembly
_atom_site_disorder_group
Eu1 Eu 0.500000 0.37189(2) 0.250000 0.02598(10) Uani 1 2 d S T P . .
O1 O 0.58676(13) 0.4753(2) 0.33786(14) 0.0294(6) Uani 1 1 d . . . . .
O2 O 0.61746(16) 0.6419(2) 0.40624(15) 0.0395(7) Uani 1 1 d . . . . .
O3 O 0.40749(13) 0.4347(2) 0.34621(15) 0.0321(6) Uani 1 1 d . . . . .
O4 O 0.29281(16) 0.4148(3) 0.40665(18) 0.0479(8) Uani 1 1 d . . . . .
O5 O 0.48038(14) 0.2059(2) 0.16042(18) 0.0438(8) Uani 1 1 d . . . . .
O6 O 0.40567(16) 0.0613(2) 0.10492(18) 0.0460(8) Uani 1 1 d . . . . .
N1 N 0.500000 0.6103(4) 0.250000 0.0217(8) Uani 1 2 d S T P . .
N2 N 0.36998(17) 0.2524(3) 0.25704(18) 0.0315(7) Uani 1 1 d . . . . .
C1 C 0.500000 0.8679(5) 0.250000 0.057(2) Uani 1 2 d S T P . .
H1 H 0.500000 0.957112 0.249999 0.068 Uiso 1 2 calc R U P . .
C2 C 0.5420(2) 0.8027(3) 0.3023(2) 0.0349(9) Uani 1 1 d . . . . .
H2 H 0.571033 0.845867 0.338593 0.042 Uiso 1 1 calc R U . . .
C3 C 0.54061(18) 0.6736(3) 0.30008(18) 0.0201(7) Uani 1 1 d . . . . .
C4 C 0.58559(19) 0.5921(3) 0.3531(2) 0.0268(8) Uani 1 1 d . . . . .
C5 C 0.3407(2) 0.3843(3) 0.3583(2) 0.0370(10) Uani 1 1 d . . . . .
C6 C 0.3168(2) 0.2795(3) 0.3079(2) 0.0323(9) Uani 1 1 d . . . . .
C7 C 0.2457(2) 0.2153(4) 0.3135(2) 0.0416(10) Uani 1 1 d . . . . .
H7 H 0.208627 0.236535 0.350196 0.050 Uiso 1 1 calc R U . . .
C8 C 0.2297(3) 0.1206(4) 0.2652(3) 0.0488(13) Uani 1 1 d . . . . .
H8 H 0.181490 0.075082 0.268305 0.059 Uiso 1 1 calc R U . . .
C9 C 0.2842(2) 0.0919(4) 0.2120(3) 0.0446(11) Uani 1 1 d . . . . .
H9 H 0.274030 0.026825 0.178110 0.054 Uiso 1 1 calc R U . . .
C10 C 0.3550(2) 0.1609(3) 0.2090(2) 0.0342(9) Uani 1 1 d . . . . .
C11 C 0.4183(2) 0.1402(3) 0.1528(3) 0.0368(10) Uani 1 1 d . . . . .

loop_
_atom_site_aniso_label
_atom_site_aniso_U_11
_atom_site_aniso_U_22
_atom_site_aniso_U_33
_atom_site_aniso_U_23
_atom_site_aniso_U_13
_atom_site_aniso_U_12
Eu1 0.01333(14) 0.01233(14) 0.05226(18) 0.000 -0.00539(10) 0.000
O1 0.0219(12) 0.0176(12) 0.0488(16) 0.0068(11) -0.0088(11) 0.0000(9)
O2 0.0455(16) 0.0296(14) 0.0433(16) 0.0039(13) -0.0250(13) -0.0063(11)
O3 0.0201(13) 0.0220(12) 0.0542(17) 0.0042(12) 0.0004(11) -0.0006(10)
O4 0.0300(15) 0.0410(16) 0.073(2) 0.0053(16) 0.0124(15) -0.0010(12)
O5 0.0191(13) 0.0219(13) 0.090(2) -0.0190(15) -0.0058(13) -0.0003(10)
O6 0.0372(16) 0.0271(14) 0.074(2) -0.0085(15) -0.0169(15) -0.0072(12)
N1 0.021(2) 0.0161(19) 0.028(2) 0.000 -0.0023(16) 0.000
N2 0.0184(15) 0.0179(14) 0.058(2) 0.0108(15) -0.0103(14) -0.0024(12)
C1 0.096(6) 0.014(3) 0.061(4) 0.000 -0.042(4) 0.000
C2 0.052(2) 0.0178(18) 0.034(2) -0.0088(16) -0.0145(18) -0.0013(16)
C3 0.0215(17) 0.0187(16) 0.0203(17) -0.0016(14) 0.0007(13) -0.0002(13)
C4 0.0181(17) 0.0284(18) 0.034(2) 0.0074(17) 0.0003(15) -0.0017(14)
C5 0.023(2) 0.029(2) 0.059(3) 0.0149(19) -0.0028(18) 0.0028(15)
C6 0.0196(18) 0.0276(19) 0.050(2) 0.0142(18) -0.0070(16) -0.0020(14)
C7 0.025(2) 0.051(3) 0.048(3) 0.024(2) -0.0062(17) -0.0128(18)
C8 0.036(2) 0.053(3) 0.058(3) 0.030(2) -0.018(2) -0.028(2)
C9 0.038(2) 0.040(2) 0.056(3) 0.018(2) -0.022(2) -0.0218(19)
C10 0.0272(19) 0.0191(17) 0.056(3) 0.0163(18) -0.0163(18) -0.0075(14)
C11 0.027(2) 0.0156(17) 0.068(3) 0.0057(19) -0.0197(19) -0.0002(14)

loop_
_atom_type_symbol
_atom_type_description
_atom_type_scat_dispersion_real
_atom_type_scat_dispersion_imag
_atom_type_scat_source
C C 0.0033 0.0016 'International Tables Vol C Tables 4.2.6.8 and 6.1.1.4'
H H 0.0000 0.0000 'International Tables Vol C Tables 4.2.6.8 and 6.1.1.4'
Eu Eu -0.1578 3.6682 'International Tables Vol C Tables 4.2.6.8 and 6.1.1.4'
N N 0.0061 0.0033 'International Tables Vol C Tables 4.2.6.8 and 6.1.1.4'
O O 0.0106 0.0060 'International Tables Vol C Tables 4.2.6.8 and 6.1.1.4'

loop_
_geom_angle_atom_site_label_1
_geom_angle_atom_site_label_2
_geom_angle_atom_site_label_3
_geom_angle
_geom_angle_site_symmetry_1
_geom_angle_site_symmetry_3
_geom_angle_publ_flag
O1 Eu1 O1 126.59(10) . 3_655 ?
O1 Eu1 O3 77.25(8) . . ?
O1 Eu1 O3 88.64(9) 3_655 . ?
O1 Eu1 O3 88.64(9) . 3_655 ?
O1 Eu1 O3 77.26(8) 3_655 3_655 ?
O1 Eu1 N1 63.30(5) . . ?
O1 Eu1 N1 63.30(5) 3_655 . ?
O1 Eu1 N2 135.11(10) 3_655 3_655 ?
O1 Eu1 N2 74.99(8) . 3_655 ?
O1 Eu1 N2 74.99(9) 3_655 . ?
O1 Eu1 N2 135.11(10) . . ?
O3 Eu1 O3 148.45(11) 3_655 . ?
O3 Eu1 N1 74.22(5) 3_655 . ?
O3 Eu1 N1 74.22(5) . . ?
O3 Eu1 N2 136.25(10) . 3_655 ?
O3 Eu1 N2 63.23(9) . . ?
O3 Eu1 N2 63.23(9) 3_655 3_655 ?
O3 Eu1 N2 136.25(10) 3_655 . ?
O5 Eu1 O1 78.15(9) . 3_655 ?
O5 Eu1 O1 78.16(9) 3_655 . ?
O5 Eu1 O1 148.78(8) 3_655 3_655 ?
O5 Eu1 O1 148.78(8) . . ?
O5 Eu1 O3 78.08(9) 3_655 . ?
O5 Eu1 O3 126.85(8) . . ?
O5 Eu1 O3 78.08(9) . 3_655 ?
O5 Eu1 O3 126.85(8) 3_655 3_655 ?
O5 Eu1 O5 87.37(15) 3_655 . ?
O5 Eu1 N1 136.32(7) 3_655 . ?
O5 Eu1 N1 136.31(7) . . ?
O5 Eu1 N2 73.80(9) . 3_655 ?
O5 Eu1 N2 73.80(9) 3_655 . ?
O5 Eu1 N2 63.62(10) 3_655 3_655 ?
O5 Eu1 N2 63.62(10) . . ?
N1 Eu1 N2 120.01(6) . . ?
N1 Eu1 N2 120.01(6) . 3_655 ?
N2 Eu1 N2 119.98(13) . 3_655 ?
C4 O1 Eu1 125.1(2) . . ?
C5 O3 Eu1 125.2(3) . . ?
C11 O5 Eu1 125.9(3) . . ?
C3 N1 Eu1 120.4(2) 3_655 . ?
C3 N1 Eu1 120.4(2) . . ?
C3 N1 C3 119.3(4) . 3_655 ?
C6 N2 Eu1 120.8(2) . . ?
C6 N2 C10 119.7(3) . . ?
C10 N2 Eu1 119.5(3) . . ?
C2 C1 H1 120.1 . . ?
C2 C1 H1 120.1 3_655 . ?
C2 C1 C2 119.8(5) 3_655 . ?
C1 C2 H2 120.9 . . ?
C3 C2 C1 118.1(4) . . ?
C3 C2 H2 120.9 . . ?
N1 C3 C2 122.3(3) . . ?
N1 C3 C4 114.6(3) . . ?
C2 C3 C4 123.0(3) . . ?
O1 C4 C3 115.1(3) . . ?
O2 C4 O1 125.8(3) . . ?
O2 C4 C3 119.1(3) . . ?
O3 C5 C6 116.3(4) . . ?
O4 C5 O3 126.3(4) . . ?
O4 C5 C6 117.4(3) . . ?
N2 C6 C5 114.4(3) . . ?
N2 C6 C7 122.2(4) . . ?
C7 C6 C5 123.4(4) . . ?
C6 C7 H7 120.6 . . ?
C8 C7 C6 118.9(4) . . ?
C8 C7 H7 120.6 . . ?
C7 C8 H8 120.2 . . ?
C7 C8 C9 119.6(4) . . ?
C9 C8 H8 120.2 . . ?
C8 C9 H9 120.6 . . ?
C8 C9 C10 118.7(4) . . ?
C10 C9 H9 120.6 . . ?
N2 C10 C9 120.9(4) . . ?
N2 C10 C11 115.4(3) . . ?
C9 C10 C11 123.7(4) . . ?
O5 C11 C10 115.5(4) . . ?
O6 C11 O5 126.6(4) . . ?
O6 C11 C10 118.0(3) . . ?

loop_
_geom_bond_atom_site_label_1
_geom_bond_atom_site_label_2
_geom_bond_distance
_geom_bond_site_symmetry_2
_geom_bond_publ_flag
Eu1 O1 2.450(2) . ?
Eu1 O1 2.450(2) 3_655 ?
Eu1 O3 2.461(3) . ?
Eu1 O3 2.461(3) 3_655 ?
Eu1 O5 2.445(3) . ?
Eu1 O5 2.445(3) 3_655 ?
Eu1 N1 2.539(4) . ?
Eu1 N2 2.543(3) 3_655 ?
Eu1 N2 2.543(3) . ?
O1 C4 1.276(4) . ?
O2 C4 1.239(4) . ?
O3 C5 1.270(4) . ?
O4 C5 1.249(5) . ?
O5 C11 1.269(4) . ?
O6 C11 1.238(5) . ?
N1 C3 1.335(4) . ?
N1 C3 1.335(4) 3_655 ?
N2 C6 1.332(5) . ?
N2 C10 1.342(5) . ?
C1 H1 0.9500 . ?
C1 C2 1.386(5) 3_655 ?
C1 C2 1.386(5) . ?
C2 H2 0.9500 . ?
C2 C3 1.375(5) . ?
C3 C4 1.514(5) . ?
C5 C6 1.509(6) . ?
C6 C7 1.386(5) . ?
C7 H7 0.9500 . ?
C7 C8 1.375(6) . ?
C8 H8 0.9500 . ?
C8 C9 1.381(7) . ?
C9 H9 0.9500 . ?
C9 C10 1.406(5) . ?
C10 C11 1.508(6) . ?

loop_
_geom_torsion_atom_site_label_1
_geom_torsion_atom_site_label_2
_geom_torsion_atom_site_label_3
_geom_torsion_atom_site_label_4
_geom_torsion
_geom_torsion_site_symmetry_1
_geom_torsion_site_symmetry_2
_geom_torsion_site_symmetry_3
_geom_torsion_site_symmetry_4
_geom_torsion_publ_flag
Eu1 O1 C4 O2 165.2(3) . . . . ?
Eu1 O1 C4 C3 -14.8(4) . . . . ?
Eu1 O3 C5 O4 -179.8(3) . . . . ?
Eu1 O3 C5 C6 -1.4(4) . . . . ?
Eu1 O5 C11 O6 175.2(3) . . . . ?
Eu1 O5 C11 C10 -5.7(5) . . . . ?
Eu1 N1 C3 C2 -179.8(3) . . . . ?
Eu1 N1 C3 C4 1.1(3) . . . . ?
Eu1 N2 C6 C5 0.3(4) . . . . ?
Eu1 N2 C6 C7 -179.4(3) . . . . ?
Eu1 N2 C10 C9 179.1(3) . . . . ?
Eu1 N2 C10 C11 -1.6(4) . . . . ?
O3 C5 C6 N2 0.7(5) . . . . ?
O3 C5 C6 C7 -179.6(3) . . . . ?
O4 C5 C6 N2 179.2(3) . . . . ?
O4 C5 C6 C7 -1.1(5) . . . . ?
N1 C3 C4 O1 8.2(4) . . . . ?
N1 C3 C4 O2 -171.8(3) . . . . ?
N2 C6 C7 C8 0.2(6) . . . . ?
N2 C10 C11 O5 4.5(5) . . . . ?
N2 C10 C11 O6 -176.3(3) . . . . ?
C1 C2 C3 N1 -0.4(5) . . . . ?
C1 C2 C3 C4 178.6(3) . . . . ?
C2 C1 C2 C3 0.2(2) 3_655 . . . ?
C2 C3 C4 O1 -170.9(3) . . . . ?
C2 C3 C4 O2 9.1(5) . . . . ?
C3 N1 C3 C2 0.2(3) 3_655 . . . ?
C3 N1 C3 C4 -178.9(3) 3_655 . . . ?
C5 C6 C7 C8 -179.5(4) . . . . ?
C6 N2 C10 C9 -0.7(5) . . . . ?
C6 N2 C10 C11 178.6(3) . . . . ?
C6 C7 C8 C9 -0.4(6) . . . . ?
C7 C8 C9 C10 0.1(6) . . . . ?
C8 C9 C10 N2 0.4(6) . . . . ?
C8 C9 C10 C11 -178.8(4) . . . . ?
C9 C10 C11 O5 -176.2(4) . . . . ?
C9 C10 C11 O6 3.0(5) . . . . ?
C10 N2 C6 C5 -179.9(3) . . . . ?
C10 N2 C6 C7 0.4(5) . . . . ?
